data_4084989
loop_
_publ_author_name
'Koller, Stephan G.'
'Mart\'in-Romo, Raquel'
'Melero, Jos\'e S.'
'Colquhoun, Victoria P.'
'Schildbach, Daniel'
'Strohmann, Carsten'
'Villafa\~ne, Fernando'

_publ_section_title
;
 Structural Consequences of an Extreme Difference between
 theTransInfluence of the Donor Atoms in a Palladacycle
;
_journal_issue 24
_journal_name_full Organometallics
_journal_page_first 7329
_journal_paper_doi 10.1021/om501100y
_journal_volume 33
_journal_year 2014
_chemical_formula_moiety 'C27 H35 B F4 N Pd Si'
_chemical_formula_sum 'C27.5 H37 B Cl F4 N Pd Si'
_chemical_formula_weight 638.33
_chemical_name_systematic
;
 ?
;
_space_group_IT_number 15
_symmetry_cell_setting monoclinic
_symmetry_space_group_name_Hall '-C 2yc'
_symmetry_space_group_name_H-M 'C 1 2/c 1'
_atom_sites_solution_hydrogens geom
_atom_sites_solution_primary direct
_atom_sites_solution_secondary difmap
_audit_creation_date 2014-01-06T17:23:15-00:00
_audit_creation_method 'WinGX routine CIF_UPDATE'
_cell_angle_alpha 90
_cell_angle_beta 109.502(2)
_cell_angle_gamma 90
_cell_formula_units_Z 8
_cell_length_a 31.555(3)
_cell_length_b 9.4599(9)
_cell_length_c 20.025(2)
_cell_measurement_temperature 173(2)
_cell_volume 5634.7(9)
_computing_cell_refinement 'SAINT-Plus (Bruker, 1999)'
_computing_data_collection 'SMART (Bruker, 2001)'
_computing_data_reduction 'SAINT-Plus (Bruker, 1999)'
_computing_molecular_graphics
;
        Ortep-3 (Farrugia, 1997) and Schakal 92 (Keller, 1992)
;
_computing_publication_material 'wingx (Farrugia, 1999)'
_computing_structure_refinement 'SHELXL-97 (Sheldrick, 1997)'
_computing_structure_solution 'SHELXS-97 (Sheldrick, 1990)'
_diffrn_ambient_temperature 173(2)
_diffrn_measured_fraction_theta_full 0.997
_diffrn_measured_fraction_theta_max 0.997
_diffrn_measurement_device_type 'Bruker SMART APEX CCD'
_diffrn_radiation_monochromator graphite
_diffrn_radiation_type MoK\a
_diffrn_radiation_wavelength 0.71073
_diffrn_reflns_av_R_equivalents 0.0333
_diffrn_reflns_av_unetI/netI 0.0377
_diffrn_reflns_limit_h_max 38
_diffrn_reflns_limit_h_min -33
_diffrn_reflns_limit_k_max 11
_diffrn_reflns_limit_k_min -11
_diffrn_reflns_limit_l_max 24
_diffrn_reflns_limit_l_min -23
_diffrn_reflns_number 15663
_diffrn_reflns_theta_full 26
_diffrn_reflns_theta_max 26
_diffrn_reflns_theta_min 1.37
_exptl_absorpt_coefficient_mu 0.84
_exptl_absorpt_correction_T_max 0.8499
_exptl_absorpt_correction_T_min 0.7866
_exptl_absorpt_correction_type multi-scan
_exptl_absorpt_process_details 'Sadabs V. 2.01 (Bruker AXS, 1999)'
_exptl_crystal_density_diffrn 1.505
_exptl_crystal_density_method 'not measured'
_exptl_crystal_F_000 2616
_exptl_crystal_size_max 0.3
_exptl_crystal_size_mid 0.2
_exptl_crystal_size_min 0.2
_refine_diff_density_max 0.864
_refine_diff_density_min -0.714
_refine_diff_density_rms 0.095
_refine_ls_extinction_method none
_refine_ls_goodness_of_fit_ref 1.015
_refine_ls_hydrogen_treatment mixed
_refine_ls_matrix_type full
_refine_ls_number_parameters 354
_refine_ls_number_reflns 5530
_refine_ls_number_restraints 0
_refine_ls_restrained_S_all 1.015
_refine_ls_R_factor_all 0.0511
_refine_ls_R_factor_gt 0.0409
_refine_ls_shift/su_max 0.002
_refine_ls_shift/su_mean 0
_refine_ls_structure_factor_coef Fsqd
_refine_ls_weighting_details 'calc w=1/[\s^2^(Fo^2^)+(0.0579P)^2^+9.1306P] where P=(Fo^2^+2Fc^2^)/3'
_refine_ls_weighting_scheme calc
_refine_ls_wR_factor_gt 0.0992
_refine_ls_wR_factor_ref 0.1051
_reflns_number_gt 4608
_reflns_number_total 5530
_reflns_threshold_expression >2sigma(I)
_cod_data_source_file om501100y_si_002.cif
_cod_data_source_block 01daniem
_cod_depositor_comments 'Adding full bibliography for 4084989--4084991.cif.'
_cod_original_cell_volume 5634.6(10)
_cod_original_sg_symbol_H-M C12/c1
_cod_original_formula_sum 'C27.50 H37 B Cl F4 N Pd Si'
_cod_database_code 4084989

loop_
_symmetry_equiv_pos_as_xyz
'x, y, z'
'-x, y, -z+1/2'
'x+1/2, y+1/2, z'
'-x+1/2, y+1/2, -z+1/2'
'-x, -y, -z'
'x, -y, z-1/2'
'-x+1/2, -y+1/2, -z'
'x+1/2, -y+1/2, z-1/2'

loop_
_atom_site_label
_atom_site_type_symbol
_atom_site_fract_x
_atom_site_fract_y
_atom_site_fract_z
_atom_site_U_iso_or_equiv
_atom_site_adp_type
_atom_site_occupancy
_atom_site_symmetry_multiplicity
_atom_site_calc_flag
_atom_site_refinement_flags
B B 0.91682(17) 0.7203(6) 0.3345(2) 0.0473(11) Uani 1 1 d .
C1 C 0.81975(12) 0.3320(4) 0.4898(2) 0.0322(8) Uani 1 1 d .
H1A H 0.8064(13) 0.360(4) 0.522(2) 0.038(10) Uiso 1 1 d .
H1B H 0.8053(15) 0.381(4) 0.449(2) 0.045(12) Uiso 1 1 d .
C2 C 0.81229(11) 0.0392(3) 0.54855(17) 0.0268(7) Uani 1 1 d .
C3 C 0.83922(13) 0.0710(4) 0.61779(19) 0.0344(8) Uani 1 1 d .
H3 H 0.8623 0.1398 0.6256 0.041 Uiso 1 1 calc R
C4 C 0.83289(14) 0.0035(4) 0.67560(19) 0.0436(10) Uani 1 1 d .
H4 H 0.8514 0.0266 0.7224 0.052 Uiso 1 1 calc R
C5 C 0.79946(15) -0.0973(4) 0.6644(2) 0.0451(10) Uani 1 1 d .
H5 H 0.795 -0.1434 0.7037 0.054 Uiso 1 1 calc R
C6 C 0.77267(14) -0.1310(4) 0.5969(2) 0.0426(9) Uani 1 1 d .
H6 H 0.7498 -0.2003 0.5896 0.051 Uiso 1 1 calc R
C7 C 0.77906(12) -0.0638(4) 0.53909(19) 0.0317(8) Uani 1 1 d .
H7 H 0.7605 -0.0884 0.4925 0.038 Uiso 1 1 calc R
C8 C 0.77809(12) 0.0850(4) 0.38706(18) 0.0297(7) Uani 1 1 d .
C9 C 0.78332(13) -0.0321(4) 0.3482(2) 0.0383(8) Uani 1 1 d .
H9 H 0.81 -0.087 0.365 0.046 Uiso 1 1 calc R
C10 C 0.74995(16) -0.0697(5) 0.2851(2) 0.0495(11) Uani 1 1 d .
H10 H 0.7539 -0.1498 0.2592 0.059 Uiso 1 1 calc R
C11 C 0.71108(15) 0.0098(5) 0.2604(2) 0.0516(11) Uani 1 1 d .
H11 H 0.6884 -0.0157 0.2172 0.062 Uiso 1 1 calc R
C12 C 0.70495(14) 0.1253(5) 0.2977(2) 0.0459(10) Uani 1 1 d .
H12 H 0.6781 0.1792 0.2807 0.055 Uiso 1 1 calc R
C13 C 0.73839(12) 0.1630(4) 0.36045(19) 0.0368(8) Uani 1 1 d .
H13 H 0.7341 0.2436 0.3858 0.044 Uiso 1 1 calc R
C14 C 0.88069(11) 0.1080(3) 0.47527(18) 0.0274(7) Uani 1 1 d .
H14A H 0.8991 0.0713 0.5223 0.033 Uiso 1 1 calc R
H14B H 0.8808 0.0368 0.4391 0.033 Uiso 1 1 calc R
C15 C 0.87828(12) 0.2910(4) 0.38480(16) 0.0324(8) Uani 1 1 d .
H15A H 0.8889 0.3874 0.3793 0.039 Uiso 1 1 calc R
H15B H 0.8454 0.296 0.3748 0.039 Uiso 1 1 calc R
C16 C 0.88730(14) 0.1952(5) 0.33034(19) 0.0453(10) Uani 1 1 d .
H16A H 0.8729 0.1023 0.3306 0.054 Uiso 1 1 calc R
H16B H 0.8737 0.237 0.2826 0.054 Uiso 1 1 calc R
C17 C 0.93714(15) 0.1740(6) 0.3453(2) 0.0580(12) Uani 1 1 d .
H17A H 0.9509 0.2643 0.3382 0.07 Uiso 1 1 calc R
H17B H 0.9418 0.1036 0.3119 0.07 Uiso 1 1 calc R
C18 C 0.95960(13) 0.1230(5) 0.4211(2) 0.0474(10) Uani 1 1 d .
H18A H 0.9925 0.1164 0.4314 0.057 Uiso 1 1 calc R
H18B H 0.9483 0.0275 0.4266 0.057 Uiso 1 1 calc R
C19 C 0.94984(11) 0.2242(4) 0.47346(19) 0.0355(8) Uani 1 1 d .
H19A H 0.9643 0.1876 0.5221 0.043 Uiso 1 1 calc R
H19B H 0.9635 0.3172 0.4704 0.043 Uiso 1 1 calc R
C20 C 0.87188(18) 0.5371(5) 0.6080(3) 0.0575(13) Uani 1 1 d .
H20 H 0.8531(15) 0.465(5) 0.620(2) 0.053(12) Uiso 1 1 d .
C21 C 0.85438(17) 0.6066(4) 0.5451(3) 0.0511(12) Uani 1 1 d .
H21 H 0.8217(15) 0.587(4) 0.519(2) 0.037(11) Uiso 1 1 d .
C22 C 0.87575(16) 0.7258(5) 0.5178(3) 0.0610(13) Uani 1 1 d .
H22A H 0.8617 0.7296 0.4656 0.073 Uiso 1 1 calc R
H22B H 0.8685 0.8157 0.537 0.073 Uiso 1 1 calc R
C23 C 0.92564(15) 0.7180(4) 0.5352(2) 0.0494(10) Uani 1 1 d .
H23A H 0.9402 0.756 0.5835 0.059 Uiso 1 1 calc R
H23B H 0.9343 0.7797 0.5019 0.059 Uiso 1 1 calc R
C24 C 0.94377(13) 0.5721(4) 0.5319(2) 0.0373(8) Uani 1 1 d .
H24 H 0.9475(13) 0.554(4) 0.485(2) 0.037(10) Uiso 1 1 d .
C25 C 0.95868(14) 0.4834(5) 0.5869(2) 0.0447(10) Uani 1 1 d .
H25 H 0.9723(13) 0.402(4) 0.579(2) 0.034(10) Uiso 1 1 d .
C26 C 0.95741(19) 0.5061(6) 0.6608(2) 0.0729(16) Uani 1 1 d .
H26A H 0.9835 0.5651 0.6872 0.087 Uiso 1 1 calc R
H26B H 0.9611 0.4132 0.6848 0.087 Uiso 1 1 calc R
C27 C 0.9153(2) 0.5751(6) 0.6659(3) 0.0742(17) Uani 1 1 d .
H27A H 0.9123 0.5494 0.712 0.089 Uiso 1 1 calc R
H27B H 0.9192 0.6789 0.6656 0.089 Uiso 1 1 calc R
C28 C 1 0.1068(7) 0.75 0.0504(15) Uani 1 2 d S
H28A H 0.9823 0.1685 0.7707 0.06 Uiso 0.5 1 calc PR
H28B H 1.0177 0.1685 0.7293 0.06 Uiso 0.5 1 calc PR
Cl Cl 0.96304(4) 0.00455(16) 0.68252(6) 0.0673(4) Uani 1 1 d .
F1 F 0.95836(9) 0.7663(3) 0.37529(16) 0.0797(9) Uani 1 1 d .
F2 F 0.9135(2) 0.5851(4) 0.3451(3) 0.187(3) Uani 1 1 d .
F3 F 0.91014(10) 0.7412(4) 0.26376(14) 0.0835(10) Uani 1 1 d .
F4 F 0.88590(13) 0.7945(7) 0.3512(2) 0.157(2) Uani 1 1 d .
N N 0.90047(9) 0.2444(3) 0.46056(13) 0.0253(6) Uani 1 1 d .
Pd Pd 0.884302(8) 0.41088(3) 0.523209(12) 0.02610(10) Uani 1 1 d .
Si Si 0.82108(3) 0.13889(10) 0.47336(5) 0.0253(2) Uani 1 1 d .

loop_
_atom_site_aniso_label
_atom_site_aniso_U_11
_atom_site_aniso_U_22
_atom_site_aniso_U_33
_atom_site_aniso_U_23
_atom_site_aniso_U_13
_atom_site_aniso_U_12
B 0.042(3) 0.053(3) 0.041(2) 0.006(2) 0.006(2) -0.008(2)
C1 0.0266(19) 0.0258(18) 0.045(2) -0.0022(16) 0.0136(17) -0.0004(14)
C2 0.0265(18) 0.0259(16) 0.0295(16) 0.0010(13) 0.0114(14) 0.0031(14)
C3 0.037(2) 0.0285(19) 0.0350(18) 0.0001(14) 0.0086(16) -0.0032(15)
C4 0.052(3) 0.046(2) 0.0262(17) 0.0058(16) 0.0036(17) -0.0035(19)
C5 0.055(3) 0.045(2) 0.040(2) 0.0105(17) 0.021(2) -0.0023(19)
C6 0.042(2) 0.040(2) 0.051(2) 0.0020(18) 0.0223(19) -0.0091(18)
C7 0.0302(19) 0.0318(19) 0.0343(18) -0.0022(14) 0.0121(15) -0.0025(14)
C8 0.0271(18) 0.0339(18) 0.0312(17) -0.0004(14) 0.0140(15) -0.0073(14)
C9 0.040(2) 0.035(2) 0.042(2) -0.0042(16) 0.0166(18) -0.0055(17)
C10 0.057(3) 0.054(3) 0.041(2) -0.0143(19) 0.021(2) -0.018(2)
C11 0.048(3) 0.067(3) 0.033(2) -0.003(2) 0.0039(19) -0.021(2)
C12 0.031(2) 0.060(3) 0.042(2) 0.0053(19) 0.0051(17) -0.0050(18)
C13 0.0277(19) 0.045(2) 0.0378(19) 0.0022(16) 0.0110(16) 0.0011(16)
C14 0.0236(17) 0.0276(17) 0.0304(16) 0.0003(13) 0.0083(14) -0.0014(13)
C15 0.0321(19) 0.0356(19) 0.0285(17) 0.0027(14) 0.0087(15) -0.0038(15)
C16 0.054(3) 0.051(2) 0.0326(19) -0.0055(17) 0.0165(19) -0.007(2)
C17 0.059(3) 0.074(3) 0.057(3) -0.020(2) 0.040(2) -0.011(2)
C18 0.029(2) 0.050(2) 0.070(3) -0.015(2) 0.026(2) 0.0000(17)
C19 0.0199(18) 0.040(2) 0.047(2) -0.0069(16) 0.0111(16) -0.0049(15)
C20 0.077(3) 0.050(3) 0.064(3) -0.029(2) 0.049(3) -0.020(3)
C21 0.053(3) 0.028(2) 0.086(3) -0.010(2) 0.041(3) -0.0023(18)
C22 0.055(3) 0.031(2) 0.103(4) 0.003(2) 0.034(3) -0.0014(19)
C23 0.054(3) 0.032(2) 0.068(3) -0.0004(19) 0.028(2) -0.0107(19)
C24 0.029(2) 0.037(2) 0.044(2) -0.0055(17) 0.0093(17) -0.0122(16)
C25 0.036(2) 0.044(2) 0.043(2) -0.0117(19) -0.0020(18) -0.0018(18)
C26 0.088(4) 0.077(4) 0.032(2) -0.007(2) -0.009(2) -0.001(3)
C27 0.114(5) 0.071(4) 0.046(3) -0.023(2) 0.038(3) -0.026(3)
C28 0.045(4) 0.058(4) 0.044(3) 0 0.009(3) 0
Cl 0.0467(7) 0.0962(10) 0.0551(7) -0.0218(6) 0.0116(5) -0.0066(6)
F1 0.0494(17) 0.090(2) 0.0800(19) -0.0118(17) -0.0045(15) 0.0033(15)
F2 0.301(8) 0.091(3) 0.114(3) 0.033(2) -0.005(4) -0.111(4)
F3 0.0620(19) 0.121(3) 0.0602(17) 0.0249(17) 0.0109(14) -0.0068(18)
F4 0.062(2) 0.299(7) 0.102(3) -0.048(4) 0.018(2) 0.048(3)
N 0.0199(14) 0.0282(15) 0.0274(13) -0.0022(11) 0.0073(11) -0.0022(11)
Pd 0.02768(16) 0.02274(15) 0.02803(15) -0.00115(10) 0.00950(11) -0.00149(10)
Si 0.0224(5) 0.0249(4) 0.0290(5) 0.0003(4) 0.0089(4) -0.0004(4)

loop_
_atom_type_symbol
_atom_type_description
_atom_type_scat_dispersion_real
_atom_type_scat_dispersion_imag
_atom_type_scat_source
B B 0.0013 0.0007 'International Tables Vol C Tables 4.2.6.8 and 6.1.1.4'
C C 0.0033 0.0016 'International Tables Vol C Tables 4.2.6.8 and 6.1.1.4'
Cl Cl 0.1484 0.1585 'International Tables Vol C Tables 4.2.6.8 and 6.1.1.4'
F F 0.0171 0.0103 'International Tables Vol C Tables 4.2.6.8 and 6.1.1.4'
N N 0.0061 0.0033 'International Tables Vol C Tables 4.2.6.8 and 6.1.1.4'
Pd Pd -0.9988 1.0072 'International Tables Vol C Tables 4.2.6.8 and 6.1.1.4'
Si Si 0.0817 0.0704 'International Tables Vol C Tables 4.2.6.8 and 6.1.1.4'
H H 0 0 'International Tables Vol C Tables 4.2.6.8 and 6.1.1.4'

loop_
_geom_angle_atom_site_label_1
_geom_angle_atom_site_label_2
_geom_angle_atom_site_label_3
_geom_angle
_geom_angle_site_symmetry_1
_geom_angle_site_symmetry_3
F2 B F4 111.8(6) . .
F2 B F1 109.1(5) . .
F4 B F1 108.6(4) . .
F2 B F3 108.3(5) . .
F4 B F3 108.0(4) . .
F1 B F3 111.0(4) . .
Si C1 Pd 109.57(17) . .
Si C1 H1A 117(2) . .
Pd C1 H1A 108(2) . .
Si C1 H1B 112(3) . .
Pd C1 H1B 104(3) . .
H1A C1 H1B 106(3) . .
C3 C2 C7 117.7(3) . .
C3 C2 Si 119.1(3) . .
C7 C2 Si 123.2(3) . .
C4 C3 C2 121.2(3) . .
C4 C3 H3 119.4 . .
C2 C3 H3 119.4 . .
C5 C4 C3 119.6(4) . .
C5 C4 H4 120.2 . .
C3 C4 H4 120.2 . .
C6 C5 C4 120.5(4) . .
C6 C5 H5 119.8 . .
C4 C5 H5 119.8 . .
C5 C6 C7 120.0(4) . .
C5 C6 H6 120 . .
C7 C6 H6 120 . .
C6 C7 C2 121.1(3) . .
C6 C7 H7 119.5 . .
C2 C7 H7 119.5 . .
C9 C8 C13 117.7(3) . .
C9 C8 Si 123.1(3) . .
C13 C8 Si 119.2(3) . .
C10 C9 C8 120.9(4) . .
C10 C9 H9 119.5 . .
C8 C9 H9 119.5 . .
C11 C10 C9 119.9(4) . .
C11 C10 H10 120.1 . .
C9 C10 H10 120.1 . .
C12 C11 C10 120.5(4) . .
C12 C11 H11 119.8 . .
C10 C11 H11 119.8 . .
C11 C12 C13 119.5(4) . .
C11 C12 H12 120.2 . .
C13 C12 H12 120.2 . .
C12 C13 C8 121.5(4) . .
C12 C13 H13 119.3 . .
C8 C13 H13 119.3 . .
N C14 Si 109.8(2) . .
N C14 H14A 109.7 . .
Si C14 H14A 109.7 . .
N C14 H14B 109.7 . .
Si C14 H14B 109.7 . .
H14A C14 H14B 108.2 . .
N C15 C16 114.4(3) . .
N C15 H15A 108.7 . .
C16 C15 H15A 108.7 . .
N C15 H15B 108.7 . .
C16 C15 H15B 108.7 . .
H15A C15 H15B 107.6 . .
C17 C16 C15 111.6(3) . .
C17 C16 H16A 109.3 . .
C15 C16 H16A 109.3 . .
C17 C16 H16B 109.3 . .
C15 C16 H16B 109.3 . .
H16A C16 H16B 108 . .
C16 C17 C18 110.3(3) . .
C16 C17 H17A 109.6 . .
C18 C17 H17A 109.6 . .
C16 C17 H17B 109.6 . .
C18 C17 H17B 109.6 . .
H17A C17 H17B 108.1 . .
C17 C18 C19 110.6(3) . .
C17 C18 H18A 109.5 . .
C19 C18 H18A 109.5 . .
C17 C18 H18B 109.5 . .
C19 C18 H18B 109.5 . .
H18A C18 H18B 108.1 . .
N C19 C18 113.4(3) . .
N C19 H19A 108.9 . .
C18 C19 H19A 108.9 . .
N C19 H19B 108.9 . .
C18 C19 H19B 108.9 . .
H19A C19 H19B 107.7 . .
C21 C20 C27 125.2(5) . .
C21 C20 Pd 70.9(2) . .
C27 C20 Pd 111.6(3) . .
C21 C20 H20 118(3) . .
C27 C20 H20 117(3) . .
Pd C20 H20 95(3) . .
C20 C21 C22 127.1(5) . .
C20 C21 Pd 73.1(2) . .
C22 C21 Pd 106.6(3) . .
C20 C21 H21 114(2) . .
C22 C21 H21 118(2) . .
Pd C21 H21 100(2) . .
C23 C22 C21 116.2(4) . .
C23 C22 H22A 108.2 . .
C21 C22 H22A 108.2 . .
C23 C22 H22B 108.2 . .
C21 C22 H22B 108.2 . .
H22A C22 H22B 107.4 . .
C22 C23 C24 114.9(3) . .
C22 C23 H23A 108.5 . .
C24 C23 H23A 108.5 . .
C22 C23 H23B 108.5 . .
C24 C23 H23B 108.5 . .
H23A C23 H23B 107.5 . .
C25 C24 C23 124.9(4) . .
C25 C24 Pd 73.2(2) . .
C23 C24 Pd 106.8(2) . .
C25 C24 H24 123(2) . .
C23 C24 H24 112(2) . .
Pd C24 H24 99(2) . .
C24 C25 C26 127.0(4) . .
C24 C25 Pd 74.1(2) . .
C26 C25 Pd 102.9(3) . .
C24 C25 H25 116(2) . .
C26 C25 H25 117(2) . .
Pd C25 H25 96(2) . .
C25 C26 C27 116.0(4) . .
C25 C26 H26A 108.3 . .
C27 C26 H26A 108.3 . .
C25 C26 H26B 108.3 . .
C27 C26 H26B 108.3 . .
H26A C26 H26B 107.4 . .
C20 C27 C26 115.9(4) . .
C20 C27 H27A 108.3 . .
C26 C27 H27A 108.3 . .
C20 C27 H27B 108.3 . .
C26 C27 H27B 108.3 . .
H27A C27 H27B 107.4 . .
Cl C28 Cl 113.0(4) . 2_756
Cl C28 H28A 109 . .
Cl C28 H28A 109 2_756 .
Cl C28 H28B 109 . .
Cl C28 H28B 109 2_756 .
H28A C28 H28B 107.8 . .
C19 N C14 109.3(3) . .
C19 N C15 108.4(3) . .
C14 N C15 111.3(2) . .
C19 N Pd 114.93(19) . .
C14 N Pd 108.36(18) . .
C15 N Pd 104.42(19) . .
C1 Pd N 87.00(12) . .
C1 Pd C21 85.72(16) . .
N Pd C21 157.98(16) . .
C1 Pd C20 92.02(17) . .
N Pd C20 165.22(16) . .
C21 Pd C20 36.08(19) . .
C1 Pd C25 167.05(16) . .
N Pd C25 98.01(13) . .
C21 Pd C25 93.62(17) . .
C20 Pd C25 80.08(17) . .
C1 Pd C24 157.86(15) . .
N Pd C24 100.07(12) . .
C21 Pd C24 79.95(15) . .
C20 Pd C24 86.30(16) . .
C25 Pd C24 32.77(14) . .
C1 Si C2 109.48(17) . .
C1 Si C8 112.22(17) . .
C2 Si C8 110.36(15) . .
C1 Si C14 103.26(15) . .
C2 Si C14 108.61(15) . .
C8 Si C14 112.64(15) . .

loop_
_geom_bond_atom_site_label_1
_geom_bond_atom_site_label_2
_geom_bond_distance
_geom_bond_site_symmetry_2
B F2 1.306(6) .
B F4 1.332(6) .
B F1 1.364(5) .
B F3 1.374(5) .
C1 Si 1.859(4) .
C1 Pd 2.060(4) .
C1 H1A 0.91(4) .
C1 H1B 0.93(4) .
C2 C3 1.396(5) .
C2 C7 1.397(5) .
C2 Si 1.874(3) .
C3 C4 1.393(5) .
C3 H3 0.95 .
C4 C5 1.384(6) .
C4 H4 0.95 .
C5 C6 1.371(6) .
C5 H5 0.95 .
C6 C7 1.394(5) .
C6 H6 0.95 .
C7 H7 0.95 .
C8 C9 1.394(5) .
C8 C13 1.397(5) .
C8 Si 1.877(4) .
C9 C10 1.394(6) .
C9 H9 0.95 .
C10 C11 1.382(6) .
C10 H10 0.95 .
C11 C12 1.374(6) .
C11 H11 0.95 .
C12 C13 1.391(5) .
C12 H12 0.95 .
C13 H13 0.95 .
C14 N 1.505(4) .
C14 Si 1.891(3) .
C14 H14A 0.99 .
C14 H14B 0.99 .
C15 N 1.509(4) .
C15 C16 1.516(5) .
C15 H15A 0.99 .
C15 H15B 0.99 .
C16 C17 1.513(6) .
C16 H16A 0.99 .
C16 H16B 0.99 .
C17 C18 1.524(6) .
C17 H17A 0.99 .
C17 H17B 0.99 .
C18 C19 1.525(5) .
C18 H18A 0.99 .
C18 H18B 0.99 .
C19 N 1.504(4) .
C19 H19A 0.99 .
C19 H19B 0.99 .
C20 C21 1.364(7) .
C20 C27 1.512(7) .
C20 Pd 2.216(4) .
C20 H20 0.98(5) .
C21 C22 1.507(6) .
C21 Pd 2.188(4) .
C21 H21 1.01(4) .
C22 C23 1.496(6) .
C22 H22A 0.99 .
C22 H22B 0.99 .
C23 C24 1.504(5) .
C23 H23A 0.99 .
C23 H23B 0.99 .
C24 C25 1.339(6) .
C24 Pd 2.379(4) .
C24 H24 1.00(4) .
C25 C26 1.508(6) .
C25 Pd 2.368(4) .
C25 H25 0.92(4) .
C26 C27 1.515(8) .
C26 H26A 0.99 .
C26 H26B 0.99 .
C27 H27A 0.99 .
C27 H27B 0.99 .
C28 Cl 1.752(4) .
C28 Cl 1.752(4) 2_756
C28 H28A 0.99 .
C28 H28B 0.99 .
N Pd 2.177(3) .
